data_4517274
loop_
_publ_author_name
'Hooe, Shelby L.'
'Dressel, Julia M.'
'Dickie, Diane A.'
'Machan, Charles W.'

_publ_section_title
;
 Highly Efficient Electrocatalytic Reduction of CO2 to CO by a Molecular
 Chromium Complex
;
_journal_name_full 'ACS Catalysis'
_journal_page_first 1146
_journal_paper_doi 10.1021/acscatal.9b04687
_journal_year 2019
_chemical_formula_sum 'C40 H51 Cl Cr N3 O3'
_chemical_formula_weight 709.29
_chemical_name_common CrtbudhbpyClH2O
_space_group_crystal_system triclinic
_space_group_IT_number 2
_space_group_name_Hall '-P 1'
_space_group_name_H-M_alt 'P -1'
_atom_sites_solution_hydrogens mixed
_atom_sites_solution_primary dual
_cell_angle_alpha 68.339(6)
_cell_angle_beta 81.912(6)
_cell_angle_gamma 81.492(6)
_cell_formula_units_Z 2
_cell_length_a 6.7438(15)
_cell_length_b 15.597(3)
_cell_length_c 19.696(4)
_cell_measurement_reflns_used 3676
_cell_measurement_temperature 100.(2)
_cell_measurement_theta_max 23.1120
_cell_measurement_theta_min 2.6432
_cell_volume 1895.8(7)
_computing_cell_refinement 'SAINT V8.38A (Bruker AXS Inc., 2017)'
_computing_data_collection 'Bruker Instrument Service v2017.5.0.0'
_computing_data_reduction 'SAINT V8.38A (Bruker AXS Inc., 2017)'
_computing_structure_refinement 'SHELXL-2018/3 (Sheldrick, 2018)'
_computing_structure_solution 'SHELXT 2014/5 (Sheldrick, 2014)'
_diffrn_ambient_temperature 100.(2)
_diffrn_detector_area_resol_mean 8.3333
_diffrn_measured_fraction_theta_full 0.996
_diffrn_measured_fraction_theta_max 0.996
_diffrn_measurement_device_type 'Bruker Kappa APEXII Duo'
_diffrn_measurement_method '\w scans'
_diffrn_radiation_monochromator graphite
_diffrn_radiation_type 'Mo K\a'
_diffrn_radiation_wavelength 0.71073
_diffrn_reflns_av_R_equivalents 0.1185
_diffrn_reflns_av_unetI/netI 0.1299
_diffrn_reflns_limit_h_max 8
_diffrn_reflns_limit_h_min -8
_diffrn_reflns_limit_k_max 18
_diffrn_reflns_limit_k_min -19
_diffrn_reflns_limit_l_max 24
_diffrn_reflns_limit_l_min -23
_diffrn_reflns_number 31094
_diffrn_reflns_theta_full 25.75
_diffrn_reflns_theta_max 25.75
_diffrn_reflns_theta_min 1.41
_diffrn_source 'fine-focus sealed tube'
_exptl_absorpt_coefficient_mu 0.412
_exptl_absorpt_correction_T_max 0.99
_exptl_absorpt_correction_T_min 0.91
_exptl_absorpt_correction_type multi-scan
_exptl_absorpt_process_details
;
SADABS-2016/2 - Bruker AXS area detector scaling and absorption correction
;
_exptl_crystal_colour yellow
_exptl_crystal_density_diffrn 1.243
_exptl_crystal_density_method 'not measured'
_exptl_crystal_description rod
_exptl_crystal_F_000 754
_exptl_crystal_size_max 0.224
_exptl_crystal_size_mid 0.051
_exptl_crystal_size_min 0.027
_refine_diff_density_max 0.656
_refine_diff_density_min -0.408
_refine_ls_extinction_method none
_refine_ls_goodness_of_fit_ref 1.006
_refine_ls_hydrogen_treatment mixed
_refine_ls_matrix_type full
_refine_ls_number_parameters 454
_refine_ls_number_reflns 7223
_refine_ls_number_restraints 0
_refine_ls_restrained_S_all 1.006
_refine_ls_R_factor_all 0.1277
_refine_ls_R_factor_gt 0.0561
_refine_ls_shift/su_max 0.001
_refine_ls_shift/su_mean 0.000
_refine_ls_structure_factor_coef Fsqd
_refine_ls_weighting_details 'w=1/[\s^2^(Fo^2^)+(0.0492P)^2^] where P=(Fo^2^+2Fc^2^)/3'
_refine_ls_weighting_scheme calc
_refine_ls_wR_factor_gt 0.1112
_refine_ls_wR_factor_ref 0.1366
_reflns_number_gt 4090
_reflns_number_total 7223
_reflns_threshold_expression 'I > 2\s(I)'
_cod_data_source_file cs9b04687_si_002.cif
_cod_data_source_block 1
_cod_depositor_comments
;
The following automatic conversions were performed:

data item '_exptl_absorpt_correction_type' value 'Multi-Scan' was
changed to 'multi-scan' in accordance with the
/home/data/users/saulius/crontab/automatic-downloads/rss-feeds/ACS/lib/dictionaries/cif_core.dic
dictionary named 'cif_core.dic' version 2.4.2 last updated on
2011-04-26.

Automatic conversion script
Id: cif_fix_values 7556 2019-12-06 15:28:31Z antanas 
;
_cod_database_code 4517274

loop_
_space_group_symop_operation_xyz
'x, y, z'
'-x, -y, -z'

loop_
_atom_site_type_symbol
_atom_site_label
_atom_site_fract_x
_atom_site_fract_y
_atom_site_fract_z
_atom_site_U_iso_or_equiv
_atom_site_adp_type
_atom_site_calc_flag
_atom_site_refinement_flags_adp
_atom_site_refinement_flags_posn
_atom_site_occupancy
Cr Cr1 0.29869(9) 0.52034(4) 0.68734(3) 0.01510(17) Uani d . . 1
Cl Cl1 0.63431(13) 0.45908(6) 0.69910(5) 0.0185(2) Uani d . . 1
O O1 0.1885(4) 0.42555(17) 0.77045(13) 0.0169(6) Uani d . . 1
O O2 0.3083(4) 0.60829(17) 0.73191(13) 0.0177(6) Uani d . . 1
O O3 -0.0001(4) 0.5799(2) 0.67015(14) 0.0186(6) Uani d . . 1
H H3A -0.077(6) 0.540(3) 0.683(2) 0.027(13) Uiso d . . 1
H H3B -0.033(7) 0.624(3) 0.691(3) 0.052(16) Uiso d . . 1
N N1 0.2638(4) 0.4487(2) 0.62312(16) 0.0137(7) Uani d . . 1
N N2 0.3685(4) 0.6174(2) 0.58765(16) 0.0141(7) Uani d . . 1
N N3 0.1689(5) 0.8465(3) 0.2960(2) 0.0360(9) Uani d . . 1
C C1 0.2078(5) 0.3361(2) 0.78280(19) 0.0141(8) Uani d . . 1
C C2 0.1891(5) 0.2718(3) 0.8573(2) 0.0163(8) Uani d . . 1
C C3 0.2198(5) 0.1780(3) 0.8692(2) 0.0189(9) Uani d . . 1
H H3 0.208952 0.136019 0.918572 0.023 Uiso calc U R 1
C C4 0.2656(5) 0.1407(3) 0.8137(2) 0.0172(9) Uani d . . 1
C C5 0.2714(5) 0.2028(3) 0.7425(2) 0.0168(8) Uani d . . 1
H H5 0.300058 0.179502 0.703523 0.02 Uiso calc U R 1
C C6 0.2366(5) 0.2992(3) 0.7254(2) 0.0161(8) Uani d . . 1
C C7 0.2246(5) 0.3591(3) 0.6473(2) 0.0157(8) Uani d . . 1
C C8 0.1724(5) 0.3236(3) 0.5970(2) 0.0179(9) Uani d . . 1
H H8 0.133517 0.262549 0.613801 0.021 Uiso calc U R 1
C C9 0.1772(5) 0.3768(3) 0.5236(2) 0.0188(9) Uani d . . 1
H H9 0.145367 0.351848 0.489701 0.023 Uiso calc U R 1
C C10 0.2286(5) 0.4671(3) 0.4990(2) 0.0160(8) Uani d . . 1
H H10 0.237873 0.503724 0.44817 0.019 Uiso calc U R 1
C C11 0.2656(5) 0.5020(3) 0.5502(2) 0.0150(8) Uani d . . 1
C C12 0.3161(5) 0.5980(3) 0.53098(19) 0.0142(8) Uani d . . 1
C C13 0.3115(5) 0.6641(3) 0.4608(2) 0.0163(8) Uani d . . 1
H H13 0.276404 0.649325 0.421648 0.02 Uiso calc U R 1
C C14 0.3593(5) 0.7521(3) 0.4492(2) 0.0202(9) Uani d . . 1
H H14 0.351869 0.799375 0.402126 0.024 Uiso calc U R 1
C C15 0.4176(5) 0.7706(3) 0.5063(2) 0.0176(8) Uani d . . 1
H H15 0.451471 0.83085 0.498163 0.021 Uiso calc U R 1
C C16 0.4276(5) 0.7019(3) 0.5760(2) 0.0166(8) Uani d . . 1
C C17 0.5004(5) 0.7199(2) 0.63606(19) 0.0144(8) Uani d . . 1
C C18 0.6331(5) 0.7872(2) 0.6176(2) 0.0165(8) Uani d . . 1
H H18 0.680307 0.815372 0.567477 0.02 Uiso calc U R 1
C C19 0.6992(5) 0.8148(3) 0.6687(2) 0.0181(9) Uani d . . 1
C C20 0.6243(6) 0.7719(3) 0.7419(2) 0.0192(9) Uani d . . 1
H H20 0.665894 0.790689 0.777965 0.023 Uiso calc U R 1
C C21 0.4942(6) 0.7042(3) 0.7649(2) 0.0179(9) Uani d . . 1
C C22 0.4323(5) 0.6751(3) 0.7110(2) 0.0178(9) Uani d . . 1
C C23 0.1315(6) 0.3074(3) 0.9213(2) 0.0205(9) Uani d . . 1
C C24 -0.0721(6) 0.3674(3) 0.9111(2) 0.0321(11) Uani d . . 1
H H24A -0.063648 0.418842 0.863858 0.048 Uiso calc U R 1
H H24B -0.105763 0.392092 0.950854 0.048 Uiso calc U R 1
H H24C -0.176835 0.329463 0.912045 0.048 Uiso calc U R 1
C C25 0.1107(7) 0.2286(3) 0.9955(2) 0.0312(11) Uani d . . 1
H H25A 0.005172 0.191536 0.995716 0.047 Uiso calc U R 1
H H25B 0.074728 0.254621 1.034438 0.047 Uiso calc U R 1
H H25C 0.23889 0.189223 1.003844 0.047 Uiso calc U R 1
C C26 0.2940(7) 0.3647(3) 0.9237(2) 0.0323(11) Uani d . . 1
H H26A 0.422663 0.325613 0.931665 0.049 Uiso calc U R 1
H H26B 0.255804 0.388357 0.963968 0.049 Uiso calc U R 1
H H26C 0.307654 0.416901 0.877135 0.049 Uiso calc U R 1
C C27 0.3017(6) 0.0343(3) 0.8329(2) 0.0217(9) Uani d . . 1
C C28 0.3543(6) 0.0094(3) 0.7640(2) 0.0294(10) Uani d . . 1
H H28A 0.244966 0.035404 0.731923 0.044 Uiso calc U R 1
H H28B 0.372327 -0.058205 0.777894 0.044 Uiso calc U R 1
H H28C 0.479286 0.035057 0.737959 0.044 Uiso calc U R 1
C C29 0.1097(6) -0.0089(3) 0.8737(2) 0.0306(10) Uani d . . 1
H H29A 0.078499 0.003174 0.91965 0.046 Uiso calc U R 1
H H29B 0.129971 -0.075952 0.884459 0.046 Uiso calc U R 1
H H29C -0.002235 0.018512 0.842964 0.046 Uiso calc U R 1
C C30 0.4747(6) -0.0059(3) 0.8812(2) 0.0306(10) Uani d . . 1
H H30A 0.599032 0.01921 0.853876 0.046 Uiso calc U R 1
H H30B 0.491546 -0.073622 0.895508 0.046 Uiso calc U R 1
H H30C 0.445082 0.010636 0.925197 0.046 Uiso calc U R 1
C C31 0.8438(6) 0.8905(3) 0.6447(2) 0.0214(9) Uani d . . 1
C C32 1.0324(6) 0.8615(3) 0.6015(3) 0.0336(11) Uani d . . 1
H H32A 1.098278 0.802399 0.632618 0.05 Uiso calc U R 1
H H32B 1.125696 0.909195 0.586472 0.05 Uiso calc U R 1
H H32C 0.99369 0.854362 0.557928 0.05 Uiso calc U R 1
C C33 0.7375(6) 0.9822(3) 0.5959(2) 0.0275(10) Uani d . . 1
H H33A 0.696298 0.973885 0.553144 0.041 Uiso calc U R 1
H H33B 0.829981 1.030388 0.579439 0.041 Uiso calc U R 1
H H33C 0.618352 1.000925 0.623945 0.041 Uiso calc U R 1
C C34 0.9105(6) 0.9062(3) 0.7099(2) 0.0308(11) Uani d . . 1
H H34A 0.792024 0.924441 0.738495 0.046 Uiso calc U R 1
H H34B 1.000527 0.955405 0.692001 0.046 Uiso calc U R 1
H H34C 0.981727 0.848704 0.741125 0.046 Uiso calc U R 1
C C35 0.4307(6) 0.6561(3) 0.84789(19) 0.0182(9) Uani d . . 1
C C36 0.2047(6) 0.6457(3) 0.8636(2) 0.0277(10) Uani d . . 1
H H36A 0.128361 0.70665 0.843334 0.042 Uiso calc U R 1
H H36B 0.169913 0.619767 0.916755 0.042 Uiso calc U R 1
H H36C 0.171263 0.604115 0.840828 0.042 Uiso calc U R 1
C C37 0.5539(6) 0.5612(3) 0.8728(2) 0.0284(10) Uani d . . 1
H H37A 0.530882 0.526274 0.842683 0.043 Uiso calc U R 1
H H37B 0.512473 0.526943 0.92439 0.043 Uiso calc U R 1
H H37C 0.697306 0.569444 0.867165 0.043 Uiso calc U R 1
C C38 0.4788(7) 0.7106(3) 0.8934(2) 0.0352(11) Uani d . . 1
H H38A 0.624401 0.713759 0.888319 0.053 Uiso calc U R 1
H H38B 0.433022 0.679261 0.945101 0.053 Uiso calc U R 1
H H38C 0.4095 0.773509 0.875762 0.053 Uiso calc U R 1
C C39 0.2125(6) 0.8165(3) 0.2505(2) 0.0258(10) Uani d . . 1
C C40 0.2650(6) 0.7788(3) 0.1918(2) 0.0275(10) Uani d . . 1
H H40A 0.252836 0.829023 0.14421 0.041 Uiso calc U R 1
H H40B 0.173583 0.73271 0.197586 0.041 Uiso calc U R 1
H H40C 0.403902 0.749241 0.1943 0.041 Uiso calc U R 1

loop_
_atom_site_aniso_label
_atom_site_aniso_U_11
_atom_site_aniso_U_22
_atom_site_aniso_U_33
_atom_site_aniso_U_12
_atom_site_aniso_U_13
_atom_site_aniso_U_23
Cr1 0.0155(3) 0.0160(4) 0.0132(3) -0.0023(3) 0.0000(2) -0.0048(3)
Cl1 0.0150(5) 0.0208(6) 0.0183(5) -0.0016(4) -0.0026(4) -0.0049(4)
O1 0.0219(14) 0.0130(15) 0.0144(14) -0.0053(11) 0.0042(11) -0.0040(11)
O2 0.0215(14) 0.0168(15) 0.0156(14) -0.0083(12) 0.0022(11) -0.0058(12)
O3 0.0198(16) 0.0166(17) 0.0187(16) -0.0041(14) 0.0012(12) -0.0058(13)
N1 0.0103(16) 0.0173(18) 0.0124(17) 0.0003(13) 0.0001(12) -0.0051(14)
N2 0.0098(16) 0.0138(18) 0.0163(17) 0.0000(13) -0.0003(13) -0.0035(14)
N3 0.031(2) 0.045(3) 0.030(2) -0.0094(18) -0.0084(17) -0.006(2)
C1 0.0078(18) 0.014(2) 0.018(2) -0.0007(15) 0.0003(15) -0.0038(17)
C2 0.014(2) 0.020(2) 0.015(2) -0.0019(16) -0.0016(15) -0.0060(17)
C3 0.018(2) 0.020(2) 0.016(2) -0.0039(17) -0.0007(16) -0.0026(17)
C4 0.0090(19) 0.017(2) 0.025(2) -0.0001(16) -0.0034(16) -0.0056(18)
C5 0.014(2) 0.017(2) 0.018(2) -0.0005(16) -0.0011(16) -0.0048(17)
C6 0.0137(19) 0.019(2) 0.015(2) -0.0040(16) 0.0009(15) -0.0048(17)
C7 0.0117(19) 0.016(2) 0.017(2) -0.0003(16) -0.0008(15) -0.0044(17)
C8 0.015(2) 0.018(2) 0.022(2) -0.0011(16) -0.0029(16) -0.0079(18)
C9 0.0106(19) 0.025(2) 0.023(2) 0.0028(17) -0.0012(16) -0.0132(19)
C10 0.0135(19) 0.019(2) 0.013(2) 0.0018(16) -0.0016(15) -0.0030(17)
C11 0.0096(19) 0.016(2) 0.016(2) 0.0019(15) -0.0001(15) -0.0039(17)
C12 0.0069(18) 0.020(2) 0.016(2) 0.0030(15) -0.0001(15) -0.0080(17)
C13 0.015(2) 0.019(2) 0.014(2) -0.0027(16) -0.0003(15) -0.0050(17)
C14 0.019(2) 0.022(2) 0.014(2) 0.0018(17) -0.0030(16) -0.0012(17)
C15 0.022(2) 0.011(2) 0.017(2) -0.0026(16) -0.0006(16) -0.0022(17)
C16 0.013(2) 0.017(2) 0.018(2) 0.0030(16) -0.0025(15) -0.0048(17)
C17 0.017(2) 0.013(2) 0.013(2) 0.0005(16) -0.0017(15) -0.0043(16)
C18 0.016(2) 0.013(2) 0.017(2) -0.0024(16) 0.0035(16) -0.0020(17)
C19 0.015(2) 0.016(2) 0.024(2) 0.0006(16) -0.0020(16) -0.0090(18)
C20 0.027(2) 0.018(2) 0.016(2) -0.0023(18) -0.0044(17) -0.0089(18)
C21 0.021(2) 0.013(2) 0.017(2) 0.0004(16) -0.0014(16) -0.0026(17)
C22 0.015(2) 0.014(2) 0.021(2) 0.0057(16) -0.0001(16) -0.0052(17)
C23 0.028(2) 0.017(2) 0.014(2) -0.0045(18) -0.0007(17) -0.0034(17)
C24 0.038(3) 0.035(3) 0.019(2) 0.008(2) 0.0049(19) -0.012(2)
C25 0.047(3) 0.023(2) 0.018(2) -0.002(2) 0.007(2) -0.0065(19)
C26 0.051(3) 0.036(3) 0.015(2) -0.014(2) -0.001(2) -0.013(2)
C27 0.021(2) 0.020(2) 0.023(2) -0.0040(17) 0.0004(17) -0.0068(18)
C28 0.038(3) 0.018(2) 0.033(3) -0.0051(19) -0.003(2) -0.009(2)
C29 0.034(3) 0.015(2) 0.038(3) -0.0070(19) 0.005(2) -0.005(2)
C30 0.034(3) 0.016(2) 0.040(3) 0.0042(19) -0.011(2) -0.008(2)
C31 0.021(2) 0.017(2) 0.025(2) -0.0020(17) -0.0008(17) -0.0067(18)
C32 0.021(2) 0.032(3) 0.051(3) -0.012(2) 0.009(2) -0.020(2)
C33 0.033(3) 0.018(2) 0.030(2) -0.0045(19) -0.0048(19) -0.0057(19)
C34 0.034(3) 0.025(3) 0.034(3) -0.013(2) -0.009(2) -0.006(2)
C35 0.028(2) 0.016(2) 0.012(2) -0.0064(17) -0.0028(16) -0.0049(17)
C36 0.037(3) 0.032(3) 0.012(2) -0.007(2) 0.0027(18) -0.0071(19)
C37 0.037(3) 0.022(2) 0.023(2) -0.005(2) -0.0041(19) -0.0029(19)
C38 0.062(3) 0.032(3) 0.014(2) -0.021(2) 0.005(2) -0.008(2)
C39 0.018(2) 0.025(2) 0.027(3) -0.0051(18) -0.0100(19) 0.004(2)
C40 0.022(2) 0.028(3) 0.031(3) -0.0049(19) -0.0039(18) -0.008(2)

loop_
_atom_type_symbol
_atom_type_description
_atom_type_scat_dispersion_real
_atom_type_scat_dispersion_imag
_atom_type_scat_source
C C 0.0033 0.0016 'International Tables Vol C Tables 4.2.6.8 and 6.1.1.4'
H H 0.0000 0.0000 'International Tables Vol C Tables 4.2.6.8 and 6.1.1.4'
Cl Cl 0.1484 0.1585 'International Tables Vol C Tables 4.2.6.8 and 6.1.1.4'
Cr Cr 0.3209 0.6236 'International Tables Vol C Tables 4.2.6.8 and 6.1.1.4'
N N 0.0061 0.0033 'International Tables Vol C Tables 4.2.6.8 and 6.1.1.4'
O O 0.0106 0.0060 'International Tables Vol C Tables 4.2.6.8 and 6.1.1.4'

loop_
_geom_angle_atom_site_label_1
_geom_angle_atom_site_label_2
_geom_angle_atom_site_label_3
_geom_angle
O2 Cr1 O1 98.48(11)
O2 Cr1 N1 168.32(12)
O1 Cr1 N1 89.65(11)
O2 Cr1 N2 89.55(11)
O1 Cr1 N2 167.66(11)
N1 Cr1 N2 81.14(12)
O2 Cr1 O3 85.35(12)
O1 Cr1 O3 86.77(11)
N1 Cr1 O3 86.76(12)
N2 Cr1 O3 84.54(11)
O2 Cr1 Cl1 95.48(8)
O1 Cr1 Cl1 96.30(8)
N1 Cr1 Cl1 91.92(8)
N2 Cr1 Cl1 92.22(8)
O3 Cr1 Cl1 176.65(9)
C1 O1 Cr1 127.4(2)
C22 O2 Cr1 127.0(2)
Cr1 O3 H3A 111.(3)
Cr1 O3 H3B 110.(3)
H3A O3 H3B 115.(4)
C7 N1 C11 120.6(3)
C7 N1 Cr1 125.7(2)
C11 N1 Cr1 113.5(2)
C12 N2 C16 120.4(3)
C12 N2 Cr1 113.1(2)
C16 N2 Cr1 125.5(2)
O1 C1 C6 122.9(3)
O1 C1 C2 119.2(3)
C6 C1 C2 117.8(3)
C3 C2 C1 118.3(3)
C3 C2 C23 121.3(3)
C1 C2 C23 120.5(3)
C2 C3 C4 124.4(4)
C2 C3 H3 117.8
C4 C3 H3 117.8
C5 C4 C3 116.8(3)
C5 C4 C27 122.8(3)
C3 C4 C27 120.5(3)
C4 C5 C6 122.5(3)
C4 C5 H5 118.8
C6 C5 H5 118.8
C5 C6 C1 119.8(3)
C5 C6 C7 118.0(3)
C1 C6 C7 122.2(3)
N1 C7 C8 118.8(3)
N1 C7 C6 120.8(3)
C8 C7 C6 120.4(3)
C9 C8 C7 120.3(4)
C9 C8 H8 119.8
C7 C8 H8 119.8
C8 C9 C10 120.1(4)
C8 C9 H9 119.9
C10 C9 H9 119.9
C11 C10 C9 118.1(3)
C11 C10 H10 120.9
C9 C10 H10 120.9
N1 C11 C10 121.8(3)
N1 C11 C12 115.0(3)
C10 C11 C12 123.2(3)
N2 C12 C13 121.7(3)
N2 C12 C11 115.0(3)
C13 C12 C11 123.3(3)
C14 C13 C12 118.5(3)
C14 C13 H13 120.8
C12 C13 H13 120.8
C15 C14 C13 119.6(4)
C15 C14 H14 120.2
C13 C14 H14 120.2
C14 C15 C16 120.9(4)
C14 C15 H15 119.6
C16 C15 H15 119.6
N2 C16 C15 118.8(3)
N2 C16 C17 120.1(3)
C15 C16 C17 121.1(3)
C18 C17 C22 119.3(3)
C18 C17 C16 118.0(3)
C22 C17 C16 122.6(3)
C19 C18 C17 123.1(3)
C19 C18 H18 118.5
C17 C18 H18 118.5
C18 C19 C20 116.5(3)
C18 C19 C31 120.7(3)
C20 C19 C31 122.8(3)
C21 C20 C19 124.1(3)
C21 C20 H20 118.0
C19 C20 H20 118.0
C20 C21 C22 118.2(3)
C20 C21 C35 120.3(3)
C22 C21 C35 121.3(3)
O2 C22 C17 121.8(3)
O2 C22 C21 119.5(3)
C17 C22 C21 118.7(3)
C25 C23 C26 107.8(3)
C25 C23 C24 107.4(3)
C26 C23 C24 109.9(3)
C25 C23 C2 112.5(3)
C26 C23 C2 109.6(3)
C24 C23 C2 109.6(3)
C23 C24 H24A 109.5
C23 C24 H24B 109.5
H24A C24 H24B 109.5
C23 C24 H24C 109.5
H24A C24 H24C 109.5
H24B C24 H24C 109.5
C23 C25 H25A 109.5
C23 C25 H25B 109.5
H25A C25 H25B 109.5
C23 C25 H25C 109.5
H25A C25 H25C 109.5
H25B C25 H25C 109.5
C23 C26 H26A 109.5
C23 C26 H26B 109.5
H26A C26 H26B 109.5
C23 C26 H26C 109.5
H26A C26 H26C 109.5
H26B C26 H26C 109.5
C30 C27 C28 108.3(3)
C30 C27 C29 109.7(3)
C28 C27 C29 108.4(3)
C30 C27 C4 109.9(3)
C28 C27 C4 111.5(3)
C29 C27 C4 109.0(3)
C27 C28 H28A 109.5
C27 C28 H28B 109.5
H28A C28 H28B 109.5
C27 C28 H28C 109.5
H28A C28 H28C 109.5
H28B C28 H28C 109.5
C27 C29 H29A 109.5
C27 C29 H29B 109.5
H29A C29 H29B 109.5
C27 C29 H29C 109.5
H29A C29 H29C 109.5
H29B C29 H29C 109.5
C27 C30 H30A 109.5
C27 C30 H30B 109.5
H30A C30 H30B 109.5
C27 C30 H30C 109.5
H30A C30 H30C 109.5
H30B C30 H30C 109.5
C34 C31 C32 108.1(3)
C34 C31 C33 108.3(3)
C32 C31 C33 109.8(3)
C34 C31 C19 112.5(3)
C32 C31 C19 109.0(3)
C33 C31 C19 109.1(3)
C31 C32 H32A 109.5
C31 C32 H32B 109.5
H32A C32 H32B 109.5
C31 C32 H32C 109.5
H32A C32 H32C 109.5
H32B C32 H32C 109.5
C31 C33 H33A 109.5
C31 C33 H33B 109.5
H33A C33 H33B 109.5
C31 C33 H33C 109.5
H33A C33 H33C 109.5
H33B C33 H33C 109.5
C31 C34 H34A 109.5
C31 C34 H34B 109.5
H34A C34 H34B 109.5
C31 C34 H34C 109.5
H34A C34 H34C 109.5
H34B C34 H34C 109.5
C37 C35 C36 110.7(3)
C37 C35 C38 108.0(3)
C36 C35 C38 107.0(3)
C37 C35 C21 106.9(3)
C36 C35 C21 112.4(3)
C38 C35 C21 111.8(3)
C35 C36 H36A 109.5
C35 C36 H36B 109.5
H36A C36 H36B 109.5
C35 C36 H36C 109.5
H36A C36 H36C 109.5
H36B C36 H36C 109.5
C35 C37 H37A 109.5
C35 C37 H37B 109.5
H37A C37 H37B 109.5
C35 C37 H37C 109.5
H37A C37 H37C 109.5
H37B C37 H37C 109.5
C35 C38 H38A 109.5
C35 C38 H38B 109.5
H38A C38 H38B 109.5
C35 C38 H38C 109.5
H38A C38 H38C 109.5
H38B C38 H38C 109.5
N3 C39 C40 179.1(4)
C39 C40 H40A 109.5
C39 C40 H40B 109.5
H40A C40 H40B 109.5
C39 C40 H40C 109.5
H40A C40 H40C 109.5
H40B C40 H40C 109.5

loop_
_geom_bond_atom_site_label_1
_geom_bond_atom_site_label_2
_geom_bond_distance
Cr1 O2 1.894(2)
Cr1 O1 1.901(2)
Cr1 N1 2.027(3)
Cr1 N2 2.031(3)
Cr1 O3 2.108(3)
Cr1 Cl1 2.3310(12)
O1 C1 1.315(4)
O2 C22 1.341(4)
O3 H3A 0.82(4)
O3 H3B 0.90(5)
N1 C7 1.354(5)
N1 C11 1.368(4)
N2 C12 1.362(4)
N2 C16 1.362(5)
N3 C39 1.141(5)
C1 C6 1.425(5)
C1 C2 1.439(5)
C2 C3 1.382(5)
C2 C23 1.538(5)
C3 C4 1.397(5)
C3 H3 0.95
C4 C5 1.378(5)
C4 C27 1.549(5)
C5 C6 1.405(5)
C5 H5 0.95
C6 C7 1.482(5)
C7 C8 1.405(5)
C8 C9 1.374(5)
C8 H8 0.95
C9 C10 1.390(5)
C9 H9 0.95
C10 C11 1.375(5)
C10 H10 0.95
C11 C12 1.483(5)
C12 C13 1.387(5)
C13 C14 1.385(5)
C13 H13 0.95
C14 C15 1.379(5)
C14 H14 0.95
C15 C16 1.398(5)
C15 H15 0.95
C16 C17 1.473(5)
C17 C18 1.393(5)
C17 C22 1.421(5)
C18 C19 1.377(5)
C18 H18 0.95
C19 C20 1.402(5)
C19 C31 1.539(5)
C20 C21 1.378(5)
C20 H20 0.95
C21 C22 1.430(5)
C21 C35 1.553(5)
C23 C25 1.527(5)
C23 C26 1.529(5)
C23 C24 1.536(5)
C24 H24A 0.98
C24 H24B 0.98
C24 H24C 0.98
C25 H25A 0.98
C25 H25B 0.98
C25 H25C 0.98
C26 H26A 0.98
C26 H26B 0.98
C26 H26C 0.98
C27 C30 1.521(5)
C27 C28 1.527(5)
C27 C29 1.530(5)
C28 H28A 0.98
C28 H28B 0.98
C28 H28C 0.98
C29 H29A 0.98
C29 H29B 0.98
C29 H29C 0.98
C30 H30A 0.98
C30 H30B 0.98
C30 H30C 0.98
C31 C34 1.529(5)
C31 C32 1.535(5)
C31 C33 1.537(5)
C32 H32A 0.98
C32 H32B 0.98
C32 H32C 0.98
C33 H33A 0.98
C33 H33B 0.98
C33 H33C 0.98
C34 H34A 0.98
C34 H34B 0.98
C34 H34C 0.98
C35 C37 1.529(5)
C35 C36 1.533(5)
C35 C38 1.534(5)
C36 H36A 0.98
C36 H36B 0.98
C36 H36C 0.98
C37 H37A 0.98
C37 H37B 0.98
C37 H37C 0.98
C38 H38A 0.98
C38 H38B 0.98
C38 H38C 0.98
C39 C40 1.460(6)
C40 H40A 0.98
C40 H40B 0.98
C40 H40C 0.98

loop_
_geom_hbond_atom_site_label_D
_geom_hbond_atom_site_label_H
_geom_hbond_atom_site_label_A
_geom_hbond_site_symmetry_A
_geom_hbond_distance_DH
_geom_hbond_distance_HA
_geom_hbond_distance_DA
_geom_hbond_angle_DHA
O3 H3A Cl1 1_455 0.82(4) 2.39(4) 3.184(3) 163.(4)

loop_
_geom_torsion_atom_site_label_1
_geom_torsion_atom_site_label_2
_geom_torsion_atom_site_label_3
_geom_torsion_atom_site_label_4
_geom_torsion
O1 Cr1 O2 C22 154.5(3)
N1 Cr1 O2 C22 -71.8(6)
N2 Cr1 O2 C22 -34.9(3)
O3 Cr1 O2 C22 -119.5(3)
Cl1 Cr1 O2 C22 57.3(3)
Cr1 O1 C1 C6 -28.6(5)
Cr1 O1 C1 C2 154.7(2)
O1 C1 C2 C3 -176.8(3)
C6 C1 C2 C3 6.3(5)
O1 C1 C2 C23 4.6(5)
C6 C1 C2 C23 -172.3(3)
C1 C2 C3 C4 -0.8(5)
C23 C2 C3 C4 177.7(3)
C2 C3 C4 C5 -2.9(5)
C2 C3 C4 C27 178.7(3)
C3 C4 C5 C6 1.0(5)
C27 C4 C5 C6 179.4(3)
C4 C5 C6 C1 4.5(5)
C4 C5 C6 C7 -173.5(3)
O1 C1 C6 C5 175.1(3)
C2 C1 C6 C5 -8.1(5)
O1 C1 C6 C7 -6.9(5)
C2 C1 C6 C7 169.9(3)
C11 N1 C7 C8 -4.3(5)
Cr1 N1 C7 C8 169.8(2)
C11 N1 C7 C6 175.7(3)
Cr1 N1 C7 C6 -10.3(4)
C5 C6 C7 N1 -156.1(3)
C1 C6 C7 N1 26.0(5)
C5 C6 C7 C8 23.9(5)
C1 C6 C7 C8 -154.1(3)
N1 C7 C8 C9 5.2(5)
C6 C7 C8 C9 -174.7(3)
C7 C8 C9 C10 -1.8(5)
C8 C9 C10 C11 -2.6(5)
C7 N1 C11 C10 -0.2(5)
Cr1 N1 C11 C10 -174.9(3)
C7 N1 C11 C12 -178.4(3)
Cr1 N1 C11 C12 6.9(4)
C9 C10 C11 N1 3.7(5)
C9 C10 C11 C12 -178.3(3)
C16 N2 C12 C13 -3.1(5)
Cr1 N2 C12 C13 166.2(3)
C16 N2 C12 C11 176.8(3)
Cr1 N2 C12 C11 -14.0(3)
N1 C11 C12 N2 4.8(4)
C10 C11 C12 N2 -173.4(3)
N1 C11 C12 C13 -175.3(3)
C10 C11 C12 C13 6.5(5)
N2 C12 C13 C14 -0.9(5)
C11 C12 C13 C14 179.3(3)
C12 C13 C14 C15 2.6(5)
C13 C14 C15 C16 -0.5(5)
C12 N2 C16 C15 5.2(5)
Cr1 N2 C16 C15 -162.7(3)
C12 N2 C16 C17 -174.8(3)
Cr1 N2 C16 C17 17.3(4)
C14 C15 C16 N2 -3.4(5)
C14 C15 C16 C17 176.6(3)
N2 C16 C17 C18 153.7(3)
C15 C16 C17 C18 -26.3(5)
N2 C16 C17 C22 -29.9(5)
C15 C16 C17 C22 150.1(3)
C22 C17 C18 C19 -1.6(5)
C16 C17 C18 C19 175.0(3)
C17 C18 C19 C20 -0.5(5)
C17 C18 C19 C31 -179.2(3)
C18 C19 C20 C21 1.2(6)
C31 C19 C20 C21 179.8(4)
C19 C20 C21 C22 0.5(6)
C19 C20 C21 C35 175.9(3)
Cr1 O2 C22 C17 32.6(5)
Cr1 O2 C22 C21 -149.0(3)
C18 C17 C22 O2 -178.4(3)
C16 C17 C22 O2 5.2(5)
C18 C17 C22 C21 3.2(5)
C16 C17 C22 C21 -173.2(3)
C20 C21 C22 O2 178.9(3)
C35 C21 C22 O2 3.6(5)
C20 C21 C22 C17 -2.7(5)
C35 C21 C22 C17 -178.0(3)
C3 C2 C23 C25 -1.0(5)
C1 C2 C23 C25 177.6(3)
C3 C2 C23 C26 118.9(4)
C1 C2 C23 C26 -62.5(4)
C3 C2 C23 C24 -120.4(4)
C1 C2 C23 C24 58.1(4)
C5 C4 C27 C30 123.1(4)
C3 C4 C27 C30 -58.6(4)
C5 C4 C27 C28 3.0(5)
C3 C4 C27 C28 -178.6(3)
C5 C4 C27 C29 -116.6(4)
C3 C4 C27 C29 61.7(4)
C18 C19 C31 C34 -176.0(3)
C20 C19 C31 C34 5.5(5)
C18 C19 C31 C32 -56.0(5)
C20 C19 C31 C32 125.4(4)
C18 C19 C31 C33 63.8(4)
C20 C19 C31 C33 -114.7(4)
C20 C21 C35 C37 -102.1(4)
C22 C21 C35 C37 73.2(4)
C20 C21 C35 C36 136.3(4)
C22 C21 C35 C36 -48.4(5)
C20 C21 C35 C38 15.9(5)
C22 C21 C35 C38 -168.8(3)
